data_2008313
loop_
_publ_author_name
'B\'elanger, Suzanne'
'Beauchamp, Andr\'e L.'

_publ_section_title
;
 \m-Oxo-bis{bis[2,2'-bi(1<i>H</i>-imidazole-<i>N</i>^3^)]oxorhenium(V)}
 tetrachloride hexahydrate
;
_journal_issue 4
_journal_name_full 'Acta Crystallographica Section C'
_journal_page_first 517
_journal_page_last 521
_journal_paper_doi 10.1107/S010827019801511X
_journal_volume 55
_journal_year 1999
_chemical_formula_analytical '[Re2O3(C6H6N4)4]Cl4.6H2O'
_chemical_formula_iupac '[Re2 O3 (C6 H6 N4)4] Cl4, 6H2 O1'
_chemical_formula_moiety 'C24 H24 N16 O3 Re2, Cl4, 6H2 O'
_chemical_formula_sum 'C24 H36 Cl4 N16 O9 Re2'
_chemical_formula_weight 1206.88
_chemical_name_systematic
;
\m-Oxo-bis-[bis-(2,2'-bi(1H-imidazole-N^3^))-oxo-rhenium(V)]tetrachloride
hexahydrate,
[{ReO(C~6~H~4~N~2~)~2~}~2~O]Cl~4~^.^6H~2~O.
;
_space_group_IT_number 37
_symmetry_cell_setting orthorhombic
_symmetry_space_group_name_Hall 'C 2 -2c'
_symmetry_space_group_name_H-M 'C c c 2'
_audit_creation_method 'SHELXL-93 (Sheldrick,1993)'
_cell_angle_alpha 90.
_cell_angle_beta 90.
_cell_angle_gamma 90.
_cell_formula_units_Z 4
_cell_length_a 13.855(4)
_cell_length_b 21.573(6)
_cell_length_c 13.163(4)
_cell_measurement_reflns_used 25
_cell_measurement_temperature 295(2)
_cell_measurement_theta_max 25
_cell_measurement_theta_min 20
_cell_volume 3934(2)
_computing_cell_refinement 'CAD-4 Software'
_computing_data_collection 'CAD-4 Software (Enraf-Nonius, 1989)'
_computing_data_reduction 'NRC Crystallographic Computer Programs (Ahmed et al., 1973)'
_computing_molecular_graphics 'ORTEPII (Johnson, 1976) in the NRCVAX package (Gabe et al., 1989)'
_computing_publication_material SHELXL93
_computing_structure_refinement 'SHELXL93 (Sheldrick, 1993)'
_computing_structure_solution 'SHELXS86 (Sheldrick, 1985)'
_diffrn_ambient_temperature 295(2)
_diffrn_measurement_device 'Enraf-Nonius CAD-4'
_diffrn_measurement_method \q/2\q
_diffrn_radiation_monochromator graphite
_diffrn_radiation_source 'normal-focus sealed tube'
_diffrn_radiation_type CuK\a
_diffrn_radiation_wavelength 1.54056
_diffrn_reflns_av_R_equivalents 0.058
_diffrn_reflns_av_sigmaI/netI 0.066
_diffrn_reflns_limit_h_max 16
_diffrn_reflns_limit_h_min 0
_diffrn_reflns_limit_k_max 26
_diffrn_reflns_limit_k_min 0
_diffrn_reflns_limit_l_max 16
_diffrn_reflns_limit_l_min -16
_diffrn_reflns_number 13752
_diffrn_reflns_theta_max 69.9
_diffrn_reflns_theta_min 3.8
_diffrn_standards_decay_% 1.3
_diffrn_standards_interval_time 60
_diffrn_standards_number 5
_exptl_absorpt_coefficient_mu 14.6
_exptl_absorpt_correction_T_max 0.51
_exptl_absorpt_correction_T_min 0.16
_exptl_absorpt_correction_type 'integration (Gabe et al., 1989)'
_exptl_crystal_colour orange
_exptl_crystal_density_diffrn 2.037
_exptl_crystal_density_meas ?
_exptl_crystal_description plate
_exptl_crystal_F_000 2328
_exptl_crystal_size_max 0.23
_exptl_crystal_size_mid 0.14
_exptl_crystal_size_min 0.05
_refine_diff_density_max 0.75
_refine_diff_density_min -0.96
_refine_ls_abs_structure_details 'Flack (1983)'
_refine_ls_abs_structure_Flack 0.30(2)
_refine_ls_extinction_coef 1.06E-4(8)
_refine_ls_extinction_method 'SHELXL93 (Sheldrick, 1993)'
_refine_ls_goodness_of_fit_all 0.60
_refine_ls_goodness_of_fit_obs 0.68
_refine_ls_hydrogen_treatment constr
_refine_ls_matrix_type full
_refine_ls_number_parameters 256
_refine_ls_number_reflns 3751
_refine_ls_number_restraints 1
_refine_ls_restrained_S_all 0.60
_refine_ls_restrained_S_obs 0.68
_refine_ls_R_factor_all 0.051
_refine_ls_R_factor_obs 0.030
_refine_ls_shift/esd_max -0.04
_refine_ls_shift/esd_mean 0.002
_refine_ls_structure_factor_coef Fsqd
_refine_ls_weighting_details 'w = 1/[\s^2^(Fo^2^)+(0.080P)^2^] where P = (Fo^2^+2Fc^2^)/3'
_refine_ls_weighting_scheme calc
_refine_ls_wR_factor_all 0.086
_refine_ls_wR_factor_obs 0.075
_reflns_number_observed 2332
_reflns_number_total 3751
_reflns_observed_criterion I>2\s(I)
_cod_data_source_file bk1428.cif
_cod_data_source_block bk1428
_cod_depositor_comments
;
The following automatic conversions were performed:
'_symmetry_cell_setting' value 'Orthorhombic' changed to 'orthorhombic'
according to '/home/saulius/struct/CIF-dictionaries/cif_core.dic'
dictionary named 'cif_core.dic' version 2.4.1 from 2010-06-29.

Automatic conversion script
Id: cif_fix_enum 1527 2010-12-29 10:47:43Z saulius 

The following automatic conversions were performed:

'_geom_angle_publ_flag' value 'Y' changed to 'y' according to
/home/saulius/struct/CIF-dictionaries/cif_core.dic dictionary named
'cif_core.dic' version 2.4.1 from 2010-06-29.

Automatic conversion script
Id: cif_fix_values 1715 2011-07-08 13:25:40Z adriana 

The following automatic conversions were performed:

'_exptl_crystal_density_meas' value 'none' was changed to '?' - the
value is perceived as not measured.

Automatic conversion script
Id: cif_fix_values 3008 2015-01-20 13:52:24Z robertas 

The following automatic conversions were performed:

'_refine_ls_weighting_scheme' value 'calc w =
1/[\s^2^(Fo^2^)+(0.080P)^2^] where P = (Fo^2^+2Fc^2^)/3' was changed
to 'calc'. New tag '_refine_ls_weighting_details' was created. The
value of the new tag was set to 'w = 1/[\s^2^(Fo^2^)+(0.080P)^2^]
where P = (Fo^2^+2Fc^2^)/3'.

Automatic conversion script
Id: cif_fix_values 3143 2015-03-26 13:38:13Z robertas 
;
_cod_database_code 2008313

loop_
_symmetry_equiv_pos_as_xyz
'x, y, z'
'-x, y, z+1/2'
'x, -y, z+1/2'
'-x, -y, z'
'x+1/2, y+1/2, z'
'-x+1/2, y+1/2, z+1/2'
'x+1/2, -y+1/2, z+1/2'
'-x+1/2, -y+1/2, z'

loop_
_atom_site_aniso_label
_atom_site_aniso_U_11
_atom_site_aniso_U_22
_atom_site_aniso_U_33
_atom_site_aniso_U_12
_atom_site_aniso_U_13
_atom_site_aniso_U_23
Re1 0.0212(3) 0.0213(3) 0.0269(5) 0.0020(3) 0.000 0.000
Re2 0.0335(5) 0.0318(5) 0.0266(5) 0.0115(3) 0.000 0.000
O1 0.042(9) 0.051(9) 0.028(8) 0.008(5) 0.000 0.000
O2 0.033(8) 0.033(8) 0.035(8) 0.023(5) 0.000 0.000
O3 0.019(3) 0.029(3) 0.037(3) 0.007(4) 0.000 0.000
N11 0.028(3) 0.027(3) 0.043(5) 0.003(3) 0.004(3) 0.004(3)
C21 0.031(5) 0.034(5) 0.029(6) 0.006(4) 0.017(5) -0.004(5)
N31 0.031(4) 0.024(4) 0.017(4) 0.002(3) 0.003(3) 0.003(3)
C41 0.022(4) 0.034(4) 0.036(5) -0.003(4) -0.006(3) 0.002(6)
C51 0.021(4) 0.039(5) 0.034(6) -0.002(4) 0.013(4) -0.002(4)
N12 0.030(5) 0.023(4) 0.070(7) 0.007(4) 0.002(5) -0.008(4)
C22 0.026(4) 0.020(4) 0.035(5) 0.003(4) 0.002(4) -0.003(4)
N32 0.028(5) 0.024(3) 0.042(4) 0.000(3) -0.001(4) -0.001(3)
C42 0.035(6) 0.028(5) 0.076(8) -0.014(4) 0.000(6) 0.005(5)
C52 0.042(6) 0.026(5) 0.075(8) -0.003(5) 0.006(7) -0.006(5)
N13 0.034(5) 0.043(4) 0.040(4) 0.012(4) 0.010(4) 0.000(4)
C23 0.038(6) 0.037(5) 0.029(5) 0.016(5) 0.003(5) 0.007(5)
N33 0.027(4) 0.034(4) 0.046(6) 0.004(3) 0.007(4) 0.000(4)
C43 0.049(6) 0.036(5) 0.044(6) -0.004(5) 0.002(5) 0.000(5)
C53 0.042(7) 0.044(6) 0.055(7) -0.002(5) 0.023(7) -0.010(7)
N14 0.054(6) 0.049(5) 0.048(5) 0.025(4) -0.003(5) -0.007(4)
C24 0.040(6) 0.029(5) 0.033(6) 0.009(4) 0.012(5) -0.004(5)
N34 0.033(4) 0.039(4) 0.029(4) 0.008(4) -0.004(4) 0.001(4)
C44 0.034(6) 0.035(5) 0.047(5) 0.007(4) -0.004(4) -0.005(4)
C54 0.066(8) 0.034(5) 0.064(8) 0.004(5) -0.007(8) -0.014(6)
Cl1 0.040(2) 0.031(2) 0.148(5) 0.012(2) 0.000 0.000
Cl2 0.050(2) 0.0533(14) 0.056(2) 0.0173(12) 0.0019(14) 0.0102(14)
Cl3 0.052(3) 0.064(3) 0.101(4) -0.017(2) -0.011(3) -0.005(3)
O30 0.052(3) 0.064(3) 0.101(4) -0.017(2) -0.011(3) -0.005(3)
O10 0.098(7) 0.086(7) 0.069(6) 0.036(7) 0.005(6) 0.007(6)
O20A 0.073(7) 0.07(2) 0.10(2) 0.03(2) 0.021(11) -0.022(18)
O20B 0.073(7) 0.07(2) 0.10(2) 0.03(2) 0.021(11) -0.022(18)
O40 0.067(9) 0.130(12) 0.126(16) -0.038(11) 0.000 0.000

loop_
_atom_site_label
_atom_site_fract_x
_atom_site_fract_y
_atom_site_fract_z
_atom_site_U_iso_or_equiv
_atom_site_thermal_displace_type
_atom_site_calc_flag
_atom_site_refinement_flags
_atom_site_occupancy
_atom_site_disorder_group
_atom_site_type_symbol
Re1 0.7500 0.7500 1.14497(2) 0.0231(2) Uani d S 1 . Re
Re2 0.7500 0.7500 0.85511(3) 0.0306(2) Uani d S 1 . Re
O1 0.7500 0.7500 1.2704(13) 0.040(4) Uani d S 1 . O
O2 0.7500 0.7500 0.7229(13) 0.033(4) Uani d S 1 . O
O3 0.7500 0.7500 0.999(2) 0.0284(12) Uani d S 1 . O
N11 0.9986(6) 0.6434(3) 1.1239(6) 0.032(2) Uani d . 1 . N
H11 1.0225(6) 0.6066(3) 1.1210(6) 0.039 Uiso calc R 1 . H
C21 0.9050(7) 0.6575(5) 1.1285(9) 0.031(2) Uani d . 1 . C
N31 0.8944(6) 0.7199(3) 1.1334(6) 0.024(2) Uani d . 1 . N
C41 0.9865(6) 0.7452(4) 1.1315(7) 0.031(2) Uani d . 1 . C
H41 1.0014(6) 0.7872(4) 1.1345(7) 0.037 Uiso calc R 1 . H
C51 1.0508(7) 0.6983(5) 1.1245(8) 0.031(2) Uani d . 1 . C
H51 1.1176(7) 0.7021(5) 1.1209(8) 0.037 Uiso calc R 1 . H
N12 0.8008(6) 0.5616(3) 1.1250(8) 0.041(2) Uani d . 1 . N
H12 0.8431(6) 0.5325(3) 1.1220(8) 0.049 Uiso calc R 1 . H
C22 0.8187(7) 0.6217(4) 1.1288(7) 0.027(2) Uani d . 1 . C
N32 0.7358(5) 0.6524(3) 1.1340(7) 0.031(2) Uani d . 1 . N
C42 0.6639(8) 0.6094(4) 1.1327(9) 0.046(3) Uani d . 1 . C
H42 0.5982(8) 0.6181(4) 1.1356(9) 0.056 Uiso calc R 1 . H
C52 0.7019(8) 0.5537(5) 1.1268(10) 0.048(3) Uani d . 1 . C
H52 0.6687(8) 0.5163(5) 1.1242(10) 0.057 Uiso calc R 1 . H
N13 1.0473(7) 0.7313(4) 0.8764(7) 0.039(2) Uani d . 1 . N
H13 1.0949(7) 0.7058(4) 0.8791(7) 0.047 Uiso calc R 1 . H
C23 0.9546(8) 0.7159(4) 0.8712(8) 0.035(2) Uani d . 1 . C
N33 0.9003(6) 0.7677(4) 0.8666(9) 0.036(2) Uani d . 1 . N
C43 0.9622(8) 0.8164(5) 0.8712(8) 0.043(2) Uani d . 1 . C
H43 0.9447(8) 0.8580(5) 0.8708(8) 0.051 Uiso calc R 1 . H
C53 1.0542(8) 0.7943(5) 0.8767(10) 0.047(3) Uani d . 1 . C
H53 1.1106(8) 0.8176(5) 0.8800(10) 0.057 Uiso calc R 1 . H
N14 0.9351(6) 0.5995(4) 0.8743(7) 0.050(2) Uani d . 1 . N
H14 0.9940(6) 0.5874(4) 0.8801(7) 0.060 Uiso calc R 1 . H
C24 0.9047(7) 0.6586(4) 0.8693(10) 0.034(2) Uani d . 1 . C
N34 0.8087(6) 0.6587(3) 0.8633(6) 0.034(2) Uani d . 1 . N
C44 0.7765(7) 0.5984(5) 0.8639(8) 0.039(2) Uani d . 1 . C
H44 0.7126(7) 0.5854(5) 0.8616(8) 0.046 Uiso calc R 1 . H
C54 0.8548(9) 0.5618(4) 0.8684(10) 0.055(3) Uani d . 1 . C
H54 0.8548(9) 0.5187(4) 0.8677(10) 0.066 Uiso calc R 1 . H
Cl1 1.0000 0.5000 1.0834(4) 0.073(2) Uani d S 1 . Cl
Cl2 1.1622(2) 0.60751(12) 0.8796(3) 0.0531(7) Uani d . 1 . Cl
Cl3 1.4132(3) 0.5983(2) 1.1381(4) 0.0726(14) Uani d P 0.50 . Cl
O30 1.4132(3) 0.5983(2) 1.1381(4) 0.0726(14) Uani d P 0.50 . O
O10 1.1964(8) 0.5860(5) 1.1156(8) 0.084(3) Uani d . 1 . O
O20a 1.378(5) 0.564(2) 0.925(5) 0.080(7) Uani d P 0.50 . O
O20b 1.376(5) 0.543(2) 0.910(5) 0.080(7) Uani d P 0.50 . O
O40 0.5000 0.5000 1.2737(13) 0.108(6) Uani d S 1 . O

loop_
_atom_type_symbol
_atom_type_description
_atom_type_scat_dispersion_real
_atom_type_scat_dispersion_imag
_atom_type_scat_source
Re Re -5.7900 5.8910 'International Tables Vol C Tables 4.2.6.8 and 6.1.1.4'
Cl Cl 0.3639 0.7018 'International Tables Vol C Tables 4.2.6.8 and 6.1.1.4'
O O 0.0492 0.0322 'International Tables Vol C Tables 4.2.6.8 and 6.1.1.4'
N N 0.0311 0.0180 'International Tables Vol C Tables 4.2.6.8 and 6.1.1.4'
C C 0.0181 0.0091 'International Tables Vol C Tables 4.2.6.8 and 6.1.1.4'
H H 0.0000 0.0000 'International Tables Vol C Tables 4.2.6.8 and 6.1.1.4'

loop_
_geom_angle_atom_site_label_1
_geom_angle_atom_site_label_2
_geom_angle_atom_site_label_3
_geom_angle_site_symmetry_1
_geom_angle_site_symmetry_3
_geom_angle
_geom_angle_publ_flag
O1 Re1 O3 . . 180.0 y
O1 Re1 N31 . 8_665 94.1(2) ?
O3 Re1 N31 . 8_665 85.9(2) ?
O1 Re1 N31 . . 94.1(2) y
O3 Re1 N31 . . 85.9(2) y
O1 Re1 N32 . . 93.9(2) y
O3 Re1 N32 . . 86.1(2) y
N31 Re1 N31 8_665 . 171.7(5) y
N31 Re1 N32 8_665 . 102.3(3) y
N31 Re1 N32 . . 77.2(3) y
O1 Re1 N32 . 8_665 93.9(2) ?
O3 Re1 N32 . 8_665 86.1(2) ?
N31 Re1 N32 8_665 8_665 77.2(3) ?
N31 Re1 N32 . 8_665 102.3(3) ?
N32 Re1 N32 . 8_665 172.2(5) y
Re1 O3 Re2 . . 180.0 y
O2 Re2 O3 . . 180.0 y
O2 Re2 N33 . . 94.1(3) y
O3 Re2 N33 . . 85.9(3) y
O2 Re2 N34 . . 92.9(2) y
O3 Re2 N34 . . 87.1(2) y
O2 Re2 N33 . 8_665 94.1(3) ?
O3 Re2 N33 . 8_665 85.9(3) ?
O2 Re2 N34 . 8_665 92.9(2) ?
O3 Re2 N34 . 8_665 87.1(2) ?
N33 Re2 N33 . 8_665 171.8(6) y
N33 Re2 N34 . 8_665 101.8(3) y
N33 Re2 N34 8_665 8_665 77.8(3) y
N33 Re2 N34 . . 77.8(3) ?
N33 Re2 N34 8_665 . 101.8(3) ?
N34 Re2 N34 8_665 . 174.2(5) y
C21 N11 C51 . . 108.2(8) ?
C21 N11 H11 . . 125.9(5) ?
C51 N11 H11 . . 125.9(5) ?
N11 C21 N31 . . 109.5(9) ?
N11 C21 C22 . . 133.9(9) ?
N31 C21 C22 . . 116.6(8) ?
C21 N31 C41 . . 106.8(8) ?
C21 N31 Re1 . . 114.3(6) ?
C41 N31 Re1 . . 138.8(6) ?
C51 C41 N31 . . 108.2(8) ?
C51 C41 H41 . . 125.9(5) ?
N31 C41 H41 . . 125.9(5) ?
C41 C51 N11 . . 107.2(8) ?
C41 C51 H51 . . 126.4(5) ?
N11 C51 H51 . . 126.4(5) ?
C22 N12 C52 . . 107.9(9) ?
C22 N12 H12 . . 126.1(6) ?
C52 N12 H12 . . 126.1(6) ?
N12 C22 N32 . . 109.2(9) ?
N12 C22 C21 . . 133.7(9) ?
N32 C22 C21 . . 117.1(8) ?
C22 N32 C42 . . 107.0(8) ?
C22 N32 Re1 . . 114.8(6) ?
C42 N32 Re1 . . 138.2(6) ?
C52 C42 N32 . . 109.3(10) ?
C52 C42 H42 . . 125.4(7) ?
N32 C42 H42 . . 125.4(5) ?
C42 C52 N12 . . 106.7(10) ?
C42 C52 H52 . . 126.7(7) ?
N12 C52 H52 . . 126.7(6) ?
C23 N13 C53 . . 108.5(8) ?
C23 N13 H13 . . 125.7(5) ?
C53 N13 H13 . . 125.7(6) ?
N13 C23 N33 . . 109.6(10) ?
N13 C23 C24 . . 133.7(9) ?
N33 C23 C24 . . 116.7(10) ?
C23 N33 C43 . . 106.7(9) ?
C23 N33 Re2 . . 113.7(8) ?
C43 N33 Re2 . . 139.6(7) ?
N33 C43 C53 . . 108.8(9) ?
N33 C43 H43 . . 125.6(6) ?
C53 C43 H43 . . 125.6(6) ?
N13 C53 C43 . . 106.4(10) ?
N13 C53 H53 . . 126.8(6) ?
C43 C53 H53 . . 126.8(6) ?
C24 N14 C54 . . 107.7(9) ?
C24 N14 H14 . . 126.1(6) ?
C54 N14 H14 . . 126.1(5) ?
N34 C24 N14 . . 108.4(9) ?
N34 C24 C23 . . 119.2(8) ?
N14 C24 C23 . . 132.4(10) ?
C24 N34 C44 . . 108.8(8) ?
C24 N34 Re2 . . 112.6(6) ?
C44 N34 Re2 . . 138.6(7) ?
C54 C44 N34 . . 107.2(9) ?
C54 C44 H44 . . 126.4(7) ?
N34 C44 H44 . . 126.4(5) ?
C44 C54 N14 . . 107.8(8) ?
C44 C54 H54 . . 126.1(7) ?
N14 C54 H54 . . 126.1(5) ?

loop_
_geom_bond_atom_site_label_1
_geom_bond_atom_site_label_2
_geom_bond_site_symmetry_2
_geom_bond_distance
_geom_bond_publ_flag
Re1 O1 . 1.65(2) y
Re1 O3 . 1.92(3) y
Re1 N31 8_665 2.108(8) ?
Re1 N31 . 2.108(8) y
Re1 N32 . 2.119(7) y
Re1 N32 8_665 2.119(7) ?
Re2 O2 . 1.74(2) y
Re2 O3 . 1.89(3) y
Re2 N33 . 2.122(9) y
Re2 N33 8_665 2.122(8) ?
Re2 N34 8_665 2.134(7) ?
Re2 N34 . 2.134(7) y
N11 C21 . 1.333(11) ?
N11 C51 . 1.388(11) ?
N11 H11 . 0.86 ?
C21 N31 . 1.357(11) ?
C21 C22 . 1.423(12) ?
N31 C41 . 1.388(11) ?
C41 C51 . 1.351(11) ?
C41 H41 . 0.93 ?
C51 H51 . 0.93 ?
N12 C22 . 1.322(11) ?
N12 C52 . 1.380(13) ?
N12 H12 . 0.86 ?
C22 N32 . 1.328(11) ?
N32 C42 . 1.362(11) ?
C42 C52 . 1.314(14) ?
C42 H42 . 0.93 ?
C52 H52 . 0.93 ?
N13 C23 . 1.329(13) ?
N13 C53 . 1.362(13) ?
N13 H13 . 0.86 ?
C23 N33 . 1.347(11) ?
C23 C24 . 1.415(13) ?
N33 C43 . 1.359(12) ?
C43 C53 . 1.364(14) ?
C43 H43 . 0.93 ?
C53 H53 . 0.93 ?
N14 C24 . 1.345(10) ?
N14 C54 . 1.381(13) ?
N14 H14 . 0.86 ?
C24 N34 . 1.334(13) ?
N34 C44 . 1.374(12) ?
C44 C54 . 1.343(13) ?
C44 H44 . 0.93 ?
C54 H54 . 0.93 ?

loop_
_geom_hbond_atom_site_label_D
_geom_hbond_atom_site_label_H
_geom_hbond_atom_site_label_A
_geom_hbond_site_symmetry_A
_geom_hbond_distance_DH
_geom_hbond_distance_HA
_geom_hbond_distance_DA
_geom_hbond_angle_DHA
N11 H11 Cl1 . 0.86 2.37 3.139(7) 149
N12 H12 Cl1 . 0.86 2.34 3.112(8) 150
N13 H13 Cl2 . 0.86 2.32 3.109(9) 153
N14 H14 Cl2 . 0.86 2.37 3.152(10) 151
N11 H11 O10 . 0.86 2.45 3.010(13) 123
N12 H12 O10 4_765 0.86 2.62 3.186(13) 125
O20a ? Cl2 . ? ? 3.20(7) ?
O20b ? Cl2 . ? ? 3.30(7) ?
O20a ? O30 . ? ? 2.94(7) ?
O20b ? Cl3 . ? ? 3.27(6) ?
Cl3 ? O40 1_655 ? ? 3.021(11) ?
O30 ? O40 1_655 ? ? 3.021(11) ?
O10 ? Cl3 . ? ? 3.029(12) ?
O10 ? O30 . ? ? 3.029(12) ?
O10 ? Cl1 . ? ? 3.321(12) ?
O10 ? Cl2 . ? ? 3.176(10) ?
O20a ? Cl2 . ? ? 3.20(7) ?
O20b ? Cl2 . ? ? 3.30(7) ?
O20a ? O40 3_664 ? ? 2.95(5) ?
O20b ? O40 3_664 ? ? 2.65(6) ?

loop_
_geom_torsion_atom_site_label_1
_geom_torsion_atom_site_label_2
_geom_torsion_atom_site_label_3
_geom_torsion_atom_site_label_4
_geom_torsion_site_symmetry_1
_geom_torsion
C51 N11 C21 N31 . -0.8(12)
C51 N11 C21 C22 . 179.0(12)
N11 C21 N31 C41 . 0.1(12)
C22 C21 N31 C41 . -179.6(9)
N11 C21 N31 Re1 . -178.5(7)
C22 C21 N31 Re1 . 1.7(12)
O1 Re1 N31 C21 . 91.2(7)
O3 Re1 N31 C21 . -88.8(7)
N31 Re1 N31 C21 8_665 -88.8(7)
N32 Re1 N31 C21 . -1.9(7)
N32 Re1 N31 C21 8_665 -173.9(7)
O1 Re1 N31 C41 . -86.9(10)
O3 Re1 N31 C41 . 93.1(10)
N31 Re1 N31 C41 8_665 93.2(10)
N32 Re1 N31 C41 . -179.9(11)
N32 Re1 N31 C41 8_665 8.0(11)
C21 N31 C41 C51 . 0.6(12)
Re1 N31 C41 C51 . 178.7(8)
N31 C41 C51 N11 . -1.0(12)
C21 N11 C51 C41 . 1.1(12)
C52 N12 C22 N32 . 0.7(13)
C52 N12 C22 C21 . -179.4(12)
N11 C21 C22 N12 . 0.(2)
N31 C21 C22 N12 . -180.0(10)
N11 C21 C22 N32 . -179.8(12)
N31 C21 C22 N32 . -0.1(14)
N12 C22 N32 C42 . -0.4(11)
C21 C22 N32 C42 . 179.7(10)
N12 C22 N32 Re1 . 178.3(7)
C21 C22 N32 Re1 . -1.6(11)
O1 Re1 N32 C22 . -91.5(7)
O3 Re1 N32 C22 . 88.5(7)
N31 Re1 N32 C22 8_665 173.4(7)
N31 Re1 N32 C22 . 1.9(7)
N32 Re1 N32 C22 8_665 88.5(7)
O1 Re1 N32 C42 . 86.7(11)
O3 Re1 N32 C42 . -93.3(11)
N31 Re1 N32 C42 8_665 -8.4(12)
N31 Re1 N32 C42 . -179.9(12)
N32 Re1 N32 C42 8_665 -93.3(11)
C22 N32 C42 C52 . 0.0(13)
Re1 N32 C42 C52 . -178.4(9)
N32 C42 C52 N12 . 0.5(14)
C22 N12 C52 C42 . -0.7(15)
C53 N13 C23 N33 . 0.9(13)
C53 N13 C23 C24 . -179.4(13)
N13 C23 N33 C43 . -1.3(13)
C24 C23 N33 C43 . 178.9(10)
N13 C23 N33 Re2 . 178.9(7)
C24 C23 N33 Re2 . -0.9(13)
O2 Re2 N33 C23 . -91.0(8)
O3 Re2 N33 C23 . 89.0(8)
N33 Re2 N33 C23 8_665 89.0(8)
N34 Re2 N33 C23 8_665 175.1(8)
N34 Re2 N33 C23 . 1.1(8)
O2 Re2 N33 C43 . 89.2(13)
O3 Re2 N33 C43 . -90.8(13)
N33 Re2 N33 C43 8_665 -90.8(13)
N34 Re2 N33 C43 8_665 -4.6(14)
N34 Re2 N33 C43 . -178.7(14)
C23 N33 C43 C53 . 1.2(14)
Re2 N33 C43 C53 . -179.1(10)
C23 N13 C53 C43 . -0.2(13)
N33 C43 C53 N13 . -0.6(14)
C54 N14 C24 N34 . 1.6(15)
C54 N14 C24 C23 . -179.7(13)
N13 C23 C24 N34 . -179.8(11)
N33 C23 C24 N34 . -0.1(17)
N13 C23 C24 N14 . 2.(2)
N33 C23 C24 N14 . -178.7(13)
N14 C24 N34 C44 . -0.3(14)
C23 C24 N34 C44 . -179.2(10)
N14 C24 N34 Re2 . 179.9(8)
C23 C24 N34 Re2 . 1.0(14)
O2 Re2 N34 C24 . 92.5(8)
O3 Re2 N34 C24 . -87.5(8)
N33 Re2 N34 C24 . -1.1(8)
N33 Re2 N34 C24 8_665 -172.8(8)
N34 Re2 N34 C24 8_665 -87.5(8)
O2 Re2 N34 C44 . -87.2(11)
O3 Re2 N34 C44 . 92.8(11)
N33 Re2 N34 C44 . 179.2(11)
N33 Re2 N34 C44 8_665 7.6(12)
N34 Re2 N34 C44 8_665 92.8(11)
C24 N34 C44 C54 . -1.1(13)
Re2 N34 C44 C54 . 178.5(9)
N34 C44 C54 N14 . 2.1(14)
C24 N14 C54 C44 . -2.4(15)
